data_7203391
loop_
_publ_author_name
'Braga, Dario'
'Cadoni, Marcella'
'Grepioni, Fabrizia'
'Maini, Lucia'
'Rubini, Katia'

_publ_section_title
;
 Gas?solid reactions between the different polymorphic modifications of
 barbituric acid and amines
;
_journal_issue 10
_journal_name_full CrystEngComm
_journal_page_first 756
_journal_paper_doi 10.1039/b603910c
_journal_volume 8
_journal_year 2006
_chemical_formula_sum 'C5 H9 N3 O3'
_chemical_formula_weight 159.15
_chemical_name_systematic
;
?
;
_space_group_IT_number 2
_symmetry_cell_setting triclinic
_symmetry_space_group_name_Hall '-P 1'
_symmetry_space_group_name_H-M 'P -1'
_atom_sites_solution_hydrogens geom
_atom_sites_solution_primary direct
_atom_sites_solution_secondary difmap
_audit_creation_method SHELXL-97
_cell_angle_alpha 86.554(5)
_cell_angle_beta 68.376(5)
_cell_angle_gamma 63.175(5)
_cell_formula_units_Z 4
_cell_length_a 9.544(3)
_cell_length_b 9.588(3)
_cell_length_c 9.915(3)
_cell_measurement_temperature 293(2)
_cell_volume 746.5(4)
_computing_cell_refinement Apex2
_computing_data_collection 'bruker apex2'
_computing_data_reduction saint
_computing_molecular_graphics schakal
_computing_publication_material wingX
_computing_structure_refinement 'SHELXL-97 (Sheldrick, 1997)'
_computing_structure_solution 'SHELXS-97 (Sheldrick, 1990)'
_diffrn_ambient_temperature 293(2)
_diffrn_measured_fraction_theta_full 0.909
_diffrn_measured_fraction_theta_max 0.909
_diffrn_measurement_device_type 'area detector'
_diffrn_measurement_method 'omega scan'
_diffrn_radiation_monochromator graphite
_diffrn_radiation_source 'fine-focus sealed tube'
_diffrn_radiation_type MoK\a
_diffrn_radiation_wavelength 0.71073
_diffrn_reflns_av_R_equivalents 0.0534
_diffrn_reflns_av_sigmaI/netI 0.0933
_diffrn_reflns_limit_h_max 12
_diffrn_reflns_limit_h_min -12
_diffrn_reflns_limit_k_max 12
_diffrn_reflns_limit_k_min -12
_diffrn_reflns_limit_l_max 13
_diffrn_reflns_limit_l_min -13
_diffrn_reflns_number 8594
_diffrn_reflns_theta_full 28.55
_diffrn_reflns_theta_max 28.55
_diffrn_reflns_theta_min 2.23
_exptl_absorpt_coefficient_mu 0.118
_exptl_absorpt_correction_T_max 1.000
_exptl_absorpt_correction_T_min 0.7572
_exptl_absorpt_correction_type sadabs
_exptl_crystal_colour 'light pink'
_exptl_crystal_density_diffrn 1.416
_exptl_crystal_density_method 'not measured'
_exptl_crystal_description prism
_exptl_crystal_F_000 336
_exptl_crystal_size_max 0.2
_exptl_crystal_size_mid 0.08
_exptl_crystal_size_min 0.04
_refine_diff_density_max 0.454
_refine_diff_density_min -0.360
_refine_diff_density_rms 0.111
_refine_ls_extinction_method none
_refine_ls_goodness_of_fit_ref 1.044
_refine_ls_hydrogen_treatment mixed
_refine_ls_matrix_type full
_refine_ls_number_parameters 241
_refine_ls_number_reflns 3449
_refine_ls_number_restraints 0
_refine_ls_restrained_S_all 1.044
_refine_ls_R_factor_all 0.1752
_refine_ls_R_factor_gt 0.0917
_refine_ls_shift/su_max 0.000
_refine_ls_shift/su_mean 0.000
_refine_ls_structure_factor_coef Fsqd
_refine_ls_weighting_details 'calc w=1/[\s^2^(Fo^2^)+(0.1550P)^2^+1.7662P] where P=(Fo^2^+2Fc^2^)/3'
_refine_ls_weighting_scheme calc
_refine_ls_wR_factor_gt 0.3044
_refine_ls_wR_factor_ref 0.3479
_reflns_number_gt 1625
_reflns_number_total 3449
_reflns_threshold_expression >2sigma(I)
_cod_data_source_file b603910c.txt
_cod_data_source_block piccola
_cod_depositor_comments
;
The following automatic conversions were performed:
'_symmetry_cell_setting' value 'Triclinic' changed to 'triclinic'
according to '/home/saulius/struct/CIF-dictionaries/cif_core.dic'
dictionary named 'cif_core.dic' version 2.4.1 from 2010-06-29.

Automatic conversion script
Id: cif_fix_enum 1527 2010-12-29 10:47:43Z saulius 
;
_cod_original_sg_symbol_H-M P-1
_cod_database_code 7203391

loop_
_symmetry_equiv_pos_as_xyz
'x, y, z'
'-x, -y, -z'

loop_
_atom_site_label
_atom_site_type_symbol
_atom_site_fract_x
_atom_site_fract_y
_atom_site_fract_z
_atom_site_U_iso_or_equiv
_atom_site_adp_type
_atom_site_occupancy
_atom_site_symmetry_multiplicity
_atom_site_calc_flag
_atom_site_refinement_flags
_atom_site_disorder_assembly
_atom_site_disorder_group
C1 C 0.4756(7) 0.2986(6) 0.9863(5) 0.0350(12) Uani 1 1 d . . .
C2 C 0.4789(7) 0.3472(6) 0.7409(6) 0.0341(12) Uani 1 1 d . . .
C3 C 0.6694(7) 0.0920(6) 0.7839(6) 0.0348(12) Uani 1 1 d . . .
C4 C 0.5999(7) 0.1452(6) 0.9321(6) 0.0371(13) Uani 1 1 d . . .
H4 H 0.6374 0.0766 0.9959 0.045 Uiso 1 1 calc R . .
N1 N 0.4172(6) 0.3933(5) 0.8874(5) 0.0377(11) Uani 1 1 d . . .
N2 N 0.6024(6) 0.1972(5) 0.6945(5) 0.0380(11) Uani 1 1 d . . .
O1 O 0.4083(5) 0.3640(5) 1.1157(4) 0.0478(11) Uani 1 1 d . . .
O2 O 0.4244(5) 0.4364(4) 0.6580(4) 0.0447(11) Uani 1 1 d . . .
O3 O 0.7882(5) -0.0428(4) 0.7218(4) 0.0455(11) Uani 1 1 d . . .
H100 H 0.328(9) 0.497(8) 0.919(7) 0.06(2) Uiso 1 1 d . . .
H200 H 0.657(7) 0.157(7) 0.595(7) 0.042(16) Uiso 1 1 d . . .
C5 C 0.0835(7) 0.7620(6) 0.1238(6) 0.0366(13) Uani 1 1 d . . .
C6 C 0.0887(7) 0.7159(6) 0.3668(6) 0.0347(12) Uani 1 1 d . . .
C7 C -0.1167(7) 0.9653(6) 0.3282(6) 0.0358(13) Uani 1 1 d . . .
C8 C -0.0544(7) 0.9117(7) 0.1820(6) 0.0438(15) Uani 1 1 d . . .
H8 H -0.1042 0.9755 0.1214 0.053 Uiso 1 1 calc R . .
N3 N 0.1480(6) 0.6714(5) 0.2213(5) 0.0357(11) Uani 1 1 d . . .
N4 N -0.0429(6) 0.8642(5) 0.4154(5) 0.0375(11) Uani 1 1 d . . .
O5 O 0.1531(5) 0.7018(5) -0.0067(4) 0.0522(12) Uani 1 1 d . . .
O6 O 0.1495(5) 0.6300(4) 0.4482(4) 0.0463(11) Uani 1 1 d . . .
O7 O -0.2368(5) 1.1011(5) 0.3912(4) 0.0471(11) Uani 1 1 d . . .
H300 H 0.241(7) 0.576(7) 0.178(6) 0.032(14) Uiso 1 1 d . . .
H400 H -0.100(8) 0.907(8) 0.508(8) 0.055(19) Uiso 1 1 d . . .
H500 H 0.476(8) 0.320(7) 0.268(7) 0.050(17) Uiso 1 1 d . . .
H501 H 0.602(11) 0.225(10) 0.343(9) 0.10(3) Uiso 1 1 d . . .
H502 H 0.428(8) 0.394(8) 0.420(7) 0.05(2) Uiso 1 1 d . . .
H600 H 1.044(10) 0.192(9) 0.217(8) 0.08(2) Uiso 1 1 d . . .
H601 H 0.904(10) 0.286(9) 0.162(9) 0.08(2) Uiso 1 1 d . . .
H602 H 0.873(8) 0.310(8) 0.321(8) 0.05(2) Uiso 1 1 d . . .
C9 C 0.3525(9) 0.2419(9) 0.4423(8) 0.0629(19) Uani 1 1 d . . .
H9A H 0.3656 0.2101 0.5324 0.094 Uiso 1 1 calc R . .
H9B H 0.3801 0.1519 0.3811 0.094 Uiso 1 1 calc R . .
H9C H 0.2371 0.3193 0.4627 0.094 Uiso 1 1 calc R . .
N5 N 0.4651(7) 0.3087(6) 0.3680(6) 0.0404(12) Uani 1 1 d . . .
C10 C 1.0092(10) 0.4071(9) 0.1997(9) 0.067(2) Uani 1 1 d . . .
H10A H 0.9160 0.5071 0.2037 0.100 Uiso 1 1 calc R . .
H10B H 1.0961 0.3770 0.1030 0.100 Uiso 1 1 calc R . .
H10C H 1.0548 0.4150 0.2688 0.100 Uiso 1 1 calc R . .
N6 N 0.9500(7) 0.2893(6) 0.2351(6) 0.0405(12) Uani 1 1 d . . .

loop_
_atom_site_aniso_label
_atom_site_aniso_U_11
_atom_site_aniso_U_22
_atom_site_aniso_U_33
_atom_site_aniso_U_23
_atom_site_aniso_U_13
_atom_site_aniso_U_12
C1 0.039(3) 0.037(3) 0.024(3) 0.005(2) -0.016(2) -0.011(2)
C2 0.035(3) 0.030(3) 0.030(3) 0.002(2) -0.017(2) -0.006(2)
C3 0.031(3) 0.032(3) 0.033(3) 0.003(2) -0.015(2) -0.006(2)
C4 0.037(3) 0.032(3) 0.030(3) 0.001(2) -0.017(2) -0.002(2)
N1 0.037(3) 0.032(2) 0.027(2) 0.0012(19) -0.015(2) 0.000(2)
N2 0.034(2) 0.037(3) 0.028(2) -0.002(2) -0.015(2) -0.001(2)
O1 0.048(2) 0.047(2) 0.024(2) -0.0038(17) -0.0169(18) 0.0010(19)
O2 0.048(2) 0.039(2) 0.033(2) 0.0025(17) -0.0240(18) -0.0012(18)
O3 0.048(2) 0.032(2) 0.036(2) -0.0015(17) -0.0188(18) 0.0003(18)
C5 0.039(3) 0.034(3) 0.030(3) -0.003(2) -0.019(2) -0.006(2)
C6 0.036(3) 0.032(3) 0.029(3) 0.003(2) -0.014(2) -0.009(2)
C7 0.031(3) 0.033(3) 0.030(3) -0.003(2) -0.010(2) -0.004(2)
C8 0.036(3) 0.046(3) 0.037(3) 0.004(3) -0.024(3) -0.001(3)
N3 0.036(3) 0.033(2) 0.027(2) 0.0019(19) -0.017(2) -0.004(2)
N4 0.037(3) 0.033(2) 0.029(2) 0.000(2) -0.014(2) -0.004(2)
O5 0.055(3) 0.045(2) 0.033(2) -0.0087(18) -0.0242(19) 0.0040(19)
O6 0.050(2) 0.037(2) 0.032(2) 0.0028(17) -0.0198(19) -0.0004(18)
O7 0.042(2) 0.039(2) 0.032(2) -0.0007(17) -0.0156(18) 0.0064(18)
C9 0.071(5) 0.061(4) 0.065(5) 0.014(4) -0.033(4) -0.033(4)
N5 0.043(3) 0.036(3) 0.034(3) 0.000(2) -0.021(2) -0.006(2)
C10 0.070(5) 0.075(5) 0.076(5) 0.025(4) -0.036(4) -0.046(4)
N6 0.037(3) 0.039(3) 0.036(3) 0.004(2) -0.018(2) -0.008(2)

loop_
_atom_type_symbol
_atom_type_description
_atom_type_scat_dispersion_real
_atom_type_scat_dispersion_imag
_atom_type_scat_source
C C 0.0033 0.0016 'International Tables Vol C Tables 4.2.6.8 and 6.1.1.4'
H H 0.0000 0.0000 'International Tables Vol C Tables 4.2.6.8 and 6.1.1.4'
N N 0.0061 0.0033 'International Tables Vol C Tables 4.2.6.8 and 6.1.1.4'
O O 0.0106 0.0060 'International Tables Vol C Tables 4.2.6.8 and 6.1.1.4'

loop_
_geom_angle_atom_site_label_1
_geom_angle_atom_site_label_2
_geom_angle_atom_site_label_3
_geom_angle
_geom_angle_site_symmetry_1
_geom_angle_site_symmetry_3
_geom_angle_publ_flag
O1 C1 C4 127.5(5) . . ?
O1 C1 N1 115.4(5) . . ?
C4 C1 N1 117.1(5) . . ?
O2 C2 N2 122.7(5) . . ?
O2 C2 N1 122.0(5) . . ?
N2 C2 N1 115.3(5) . . ?
O3 C3 C4 126.3(5) . . ?
O3 C3 N2 116.6(5) . . ?
C4 C3 N2 117.1(5) . . ?
C1 C4 C3 120.9(5) . . ?
C1 C4 H4 119.5 . . ?
C3 C4 H4 119.5 . . ?
C2 N1 C1 124.6(4) . . ?
C2 N1 H100 114(4) . . ?
C1 N1 H100 121(4) . . ?
C2 N2 C3 124.8(5) . . ?
C2 N2 H200 121(4) . . ?
C3 N2 H200 114(4) . . ?
O5 C5 N3 117.0(5) . . ?
O5 C5 C8 126.4(5) . . ?
N3 C5 C8 116.6(5) . . ?
O6 C6 N3 122.7(5) . . ?
O6 C6 N4 122.5(5) . . ?
N3 C6 N4 114.8(5) . . ?
O7 C7 C8 125.8(5) . . ?
O7 C7 N4 116.5(5) . . ?
C8 C7 N4 117.8(5) . . ?
C7 C8 C5 120.5(5) . . ?
C7 C8 H8 119.7 . . ?
C5 C8 H8 119.7 . . ?
C6 N3 C5 125.5(5) . . ?
C6 N3 H300 121(3) . . ?
C5 N3 H300 114(3) . . ?
C6 N4 C7 124.7(5) . . ?
C6 N4 H400 125(4) . . ?
C7 N4 H400 110(4) . . ?
N5 C9 H9A 109.5 . . ?
N5 C9 H9B 109.5 . . ?
H9A C9 H9B 109.5 . . ?
N5 C9 H9C 109.5 . . ?
H9A C9 H9C 109.5 . . ?
H9B C9 H9C 109.5 . . ?
C9 N5 H500 112(4) . . ?
C9 N5 H501 113(4) . . ?
H500 N5 H501 97(5) . . ?
C9 N5 H502 106(4) . . ?
H500 N5 H502 114(6) . . ?
H501 N5 H502 114(6) . . ?
N6 C10 H10A 109.5 . . ?
N6 C10 H10B 109.5 . . ?
H10A C10 H10B 109.5 . . ?
N6 C10 H10C 109.5 . . ?
H10A C10 H10C 109.5 . . ?
H10B C10 H10C 109.5 . . ?
C10 N6 H600 108(5) . . ?
C10 N6 H601 107(4) . . ?
H600 N6 H601 105(6) . . ?
C10 N6 H602 113(4) . . ?
H600 N6 H602 114(6) . . ?
H601 N6 H602 109(6) . . ?

loop_
_geom_bond_atom_site_label_1
_geom_bond_atom_site_label_2
_geom_bond_distance
_geom_bond_site_symmetry_2
_geom_bond_publ_flag
C1 O1 1.256(6) . ?
C1 C4 1.382(7) . ?
C1 N1 1.391(6) . ?
C2 O2 1.227(6) . ?
C2 N2 1.349(6) . ?
C2 N1 1.366(6) . ?
C3 O3 1.262(6) . ?
C3 C4 1.388(7) . ?
C3 N2 1.393(7) . ?
C4 H4 0.9300 . ?
N1 H100 0.94(7) . ?
N2 H200 0.94(6) . ?
C5 O5 1.248(6) . ?
C5 N3 1.386(6) . ?
C5 C8 1.400(7) . ?
C6 O6 1.224(6) . ?
C6 N3 1.356(7) . ?
C6 N4 1.363(7) . ?
C7 O7 1.273(6) . ?
C7 C8 1.377(7) . ?
C7 N4 1.384(7) . ?
C8 H8 0.9300 . ?
N3 H300 0.92(6) . ?
N4 H400 0.89(7) . ?
C9 N5 1.446(9) . ?
C9 H9A 0.9600 . ?
C9 H9B 0.9600 . ?
C9 H9C 0.9600 . ?
N5 H500 0.97(7) . ?
N5 H501 1.12(9) . ?
N5 H502 0.85(7) . ?
C10 N6 1.449(8) . ?
C10 H10A 0.9600 . ?
C10 H10B 0.9600 . ?
C10 H10C 0.9600 . ?
N6 H600 0.92(8) . ?
N6 H601 0.99(8) . ?
N6 H602 0.86(7) . ?
